data_2225312
loop_
_publ_author_name
'Gomes, Ligia R.'
'Lima, Carlos F. R. A. C.'
'Santos, Lu\'is M. N. B. F.'
'Brand\~ao, Paula'
'Low, John Nicolson'

_publ_section_title
;
 1,3-Diphenylpropan-2-one (2,4-dinitrophenyl)hydrazone
;
_journal_coeditor_code LH2985
_journal_issue 3
_journal_name_full 'Acta Crystallographica Section E'
_journal_page_first o565
_journal_paper_doi 10.1107/S1600536810002746
_journal_volume 66
_journal_year 2010
_chemical_formula_iupac 'C21 H18 N4 O4'
_chemical_formula_moiety 'C21 H18 N4 O4'
_chemical_formula_sum 'C21 H18 N4 O4'
_chemical_formula_weight 390.39
_chemical_melting_point 381.7
_chemical_name_systematic
;
1,3-Diphenylpropan-2-one (2,4-dinitrophenyl)hydrazone
;
_space_group_IT_number 14
_symmetry_cell_setting monoclinic
_symmetry_space_group_name_Hall '-P 2ybc'
_symmetry_space_group_name_H-M 'P 1 21/c 1'
_atom_sites_solution_hydrogens geom
_atom_sites_solution_primary direct
_atom_sites_solution_secondary difmap
_audit_creation_method SHELXL-97
_cell_angle_alpha 90.00
_cell_angle_beta 109.475(2)
_cell_angle_gamma 90.00
_cell_formula_units_Z 4
_cell_length_a 17.2448(9)
_cell_length_b 5.1013(2)
_cell_length_c 22.7459(13)
_cell_measurement_reflns_used 211
_cell_measurement_temperature 150(2)
_cell_measurement_theta_max 51.44
_cell_measurement_theta_min 15.49
_cell_volume 1886.50(17)
_computing_cell_refinement 'APEX2 and SAINT (Bruker, 2004)'
_computing_data_collection 'APEX2 (Bruker, 2004)'
_computing_data_reduction 'SAINT (Bruker, 2004)'
_computing_molecular_graphics 'ORTEPII (Johnson, 1976) and PLATON (Spek, 2009)'
_computing_publication_material 'SHELXL97 (Sheldrick, 2008)'
_computing_structure_refinement 'SHELXL97 (Sheldrick, 2008)'
_computing_structure_solution 'SHELXS97 (Sheldrick, 2008)'
_diffrn_ambient_temperature 150(2)
_diffrn_measured_fraction_theta_full 0.995
_diffrn_measured_fraction_theta_max 0.983
_diffrn_measurement_device_type 'Bruker SMART APEX'
_diffrn_measurement_method \w
_diffrn_radiation_monochromator graphite
_diffrn_radiation_source 'fine-focus sealed tube'
_diffrn_radiation_type MoK\a
_diffrn_radiation_wavelength 0.71073
_diffrn_reflns_av_R_equivalents 0.0317
_diffrn_reflns_av_sigmaI/netI 0.0456
_diffrn_reflns_limit_h_max 23
_diffrn_reflns_limit_h_min -22
_diffrn_reflns_limit_k_max 6
_diffrn_reflns_limit_k_min -5
_diffrn_reflns_limit_l_max 31
_diffrn_reflns_limit_l_min -29
_diffrn_reflns_number 13123
_diffrn_reflns_theta_full 27.50
_diffrn_reflns_theta_max 29.12
_diffrn_reflns_theta_min 2.60
_exptl_absorpt_coefficient_mu 0.098
_exptl_absorpt_correction_T_max 0.9980
_exptl_absorpt_correction_T_min 0.9619
_exptl_absorpt_correction_type multi-scan
_exptl_absorpt_process_details '(SADABS; Bruker, 2004)'
_exptl_crystal_colour orange
_exptl_crystal_density_diffrn 1.375
_exptl_crystal_density_method 'not measured'
_exptl_crystal_description needle
_exptl_crystal_F_000 816
_exptl_crystal_size_max 0.40
_exptl_crystal_size_mid 0.06
_exptl_crystal_size_min 0.02
_refine_diff_density_max 0.312
_refine_diff_density_min -0.240
_refine_ls_extinction_method none
_refine_ls_goodness_of_fit_ref 1.039
_refine_ls_hydrogen_treatment constr
_refine_ls_matrix_type full
_refine_ls_number_parameters 262
_refine_ls_number_reflns 4973
_refine_ls_number_restraints 0
_refine_ls_restrained_S_all 1.039
_refine_ls_R_factor_all 0.0749
_refine_ls_R_factor_gt 0.0456
_refine_ls_shift/su_max 0.000
_refine_ls_shift/su_mean 0.000
_refine_ls_structure_factor_coef Fsqd
_refine_ls_weighting_details 'calc w=1/[\s^2^(Fo^2^)+(0.0644P)^2^+0.0648P] where P=(Fo^2^+2Fc^2^)/3'
_refine_ls_weighting_scheme calc
_refine_ls_wR_factor_gt 0.1118
_refine_ls_wR_factor_ref 0.1261
_reflns_number_gt 3417
_reflns_number_total 4973
_reflns_threshold_expression I>2sigma(I)
_cod_data_source_file lh2985.cif
_cod_data_source_block I
_cod_original_cell_volume 1886.49(16)
_cod_original_sg_symbol_H-M 'P 21/c'
_cod_database_code 2225312
_cod_database_fobs_code 2225312

loop_
_symmetry_equiv_pos_as_xyz
'x, y, z'
'-x, y+1/2, -z+1/2'
'-x, -y, -z'
'x, -y-1/2, z-1/2'

loop_
_atom_site_type_symbol
_atom_site_label
_atom_site_fract_x
_atom_site_fract_y
_atom_site_fract_z
_atom_site_U_iso_or_equiv
_atom_site_adp_type
_atom_site_calc_flag
_atom_site_refinement_flags
_atom_site_occupancy
_atom_site_disorder_assembly
_atom_site_disorder_group
O O121 0.38029(6) 0.5908(2) 0.68188(5) 0.0370(3) Uani d . 1 . .
O O122 0.50403(6) 0.43658(19) 0.71259(5) 0.0290(2) Uani d . 1 . .
O O141 0.29905(7) 1.3039(3) 0.54043(6) 0.0478(3) Uani d . 1 . .
O O142 0.38465(7) 1.4722(2) 0.49984(6) 0.0488(3) Uani d . 1 . .
N N1 0.61933(7) 0.6614(2) 0.68083(5) 0.0238(3) Uani d . 1 . .
H H1 0.6085 0.5463 0.7078 0.029 Uiso d . 1 . .
N N2 0.69791(6) 0.7018(2) 0.67903(5) 0.0223(3) Uani d . 1 . .
N N12 0.45159(7) 0.5957(2) 0.68209(5) 0.0249(3) Uani d . 1 . .
N N14 0.36726(8) 1.3166(3) 0.53486(6) 0.0328(3) Uani d . 1 . .
C C2 0.75430(8) 0.5395(3) 0.70889(6) 0.0210(3) Uani d . 1 . .
C C3 0.74525(8) 0.3003(3) 0.74514(6) 0.0245(3) Uani d . 1 . .
H H3A 0.7560 0.1417 0.7240 0.029 Uiso calc R 1 . .
H H3B 0.6878 0.2904 0.7450 0.029 Uiso calc R 1 . .
C C4 0.83751(8) 0.5887(3) 0.70326(6) 0.0235(3) Uani d . 1 . .
H H4A 0.8796 0.5883 0.7454 0.028 Uiso calc R 1 . .
H H4B 0.8379 0.7640 0.6847 0.028 Uiso calc R 1 . .
C C11 0.55764(8) 0.8161(3) 0.64553(6) 0.0218(3) Uani d . 1 . .
C C12 0.47530(8) 0.7921(3) 0.64507(6) 0.0219(3) Uani d . 1 . .
C C13 0.41292(8) 0.9552(3) 0.60887(6) 0.0250(3) Uani d . 1 . .
H H13 0.3583 0.9382 0.6095 0.030 Uiso calc R 1 . .
C C14 0.43201(8) 1.1413(3) 0.57223(6) 0.0261(3) Uani d . 1 . .
C C15 0.51178(9) 1.1705(3) 0.57056(6) 0.0277(3) Uani d . 1 . .
H H15 0.5233 1.3002 0.5446 0.033 Uiso calc R 1 . .
C C16 0.57319(8) 1.0114(3) 0.60642(6) 0.0255(3) Uani d . 1 . .
H H16 0.6274 1.0320 0.6051 0.031 Uiso calc R 1 . .
C C31 0.80301(8) 0.3014(3) 0.81217(6) 0.0231(3) Uani d . 1 . .
C C32 0.86423(9) 0.1136(3) 0.83308(7) 0.0275(3) Uani d . 1 . .
H H32 0.8710 -0.0142 0.8048 0.033 Uiso calc R 1 . .
C C33 0.91584(9) 0.1099(3) 0.89490(7) 0.0331(4) Uani d . 1 . .
H H33 0.9575 -0.0199 0.9087 0.040 Uiso calc R 1 . .
C C34 0.90638(10) 0.2952(3) 0.93612(7) 0.0358(4) Uani d . 1 . .
H H34 0.9411 0.2920 0.9785 0.043 Uiso calc R 1 . .
C C35 0.84621(10) 0.4858(3) 0.91564(7) 0.0351(4) Uani d . 1 . .
H H35 0.8402 0.6149 0.9439 0.042 Uiso calc R 1 . .
C C36 0.79469(9) 0.4891(3) 0.85398(7) 0.0287(3) Uani d . 1 . .
H H36 0.7535 0.6203 0.8403 0.034 Uiso calc R 1 . .
C C41 0.85952(8) 0.3836(3) 0.66334(6) 0.0223(3) Uani d . 1 . .
C C42 0.80419(9) 0.3234(3) 0.60454(6) 0.0338(4) Uani d . 1 . .
H H42 0.7530 0.4126 0.5897 0.041 Uiso calc R 1 . .
C C43 0.82283(10) 0.1359(4) 0.56759(7) 0.0397(4) Uani d . 1 . .
H H43 0.7843 0.0962 0.5277 0.048 Uiso calc R 1 . .
C C44 0.89716(10) 0.0059(3) 0.58834(7) 0.0327(4) Uani d . 1 . .
H H44 0.9097 -0.1244 0.5630 0.039 Uiso calc R 1 . .
C C45 0.95344(9) 0.0661(3) 0.64620(7) 0.0298(3) Uani d . 1 . .
H H45 1.0051 -0.0206 0.6604 0.036 Uiso calc R 1 . .
C C46 0.93414(8) 0.2534(3) 0.68334(6) 0.0256(3) Uani d . 1 . .
H H46 0.9728 0.2928 0.7232 0.031 Uiso calc R 1 . .

loop_
_atom_site_aniso_label
_atom_site_aniso_U_11
_atom_site_aniso_U_22
_atom_site_aniso_U_33
_atom_site_aniso_U_12
_atom_site_aniso_U_13
_atom_site_aniso_U_23
O121 0.0247(5) 0.0451(7) 0.0453(6) 0.0008(5) 0.0172(5) 0.0075(5)
O122 0.0301(5) 0.0275(5) 0.0303(5) 0.0038(4) 0.0111(4) 0.0049(4)
O141 0.0297(6) 0.0569(8) 0.0527(7) 0.0135(6) 0.0083(5) 0.0170(6)
O142 0.0399(6) 0.0496(8) 0.0480(7) 0.0041(6) 0.0029(6) 0.0241(6)
N1 0.0217(6) 0.0243(6) 0.0266(6) 0.0007(5) 0.0099(5) 0.0023(5)
N2 0.0203(5) 0.0222(6) 0.0254(6) -0.0006(5) 0.0092(4) -0.0016(4)
N12 0.0249(6) 0.0266(6) 0.0240(6) 0.0001(5) 0.0091(5) -0.0027(5)
N14 0.0307(7) 0.0329(7) 0.0275(6) 0.0025(6) -0.0001(5) 0.0023(5)
C2 0.0228(6) 0.0196(7) 0.0211(6) -0.0016(5) 0.0080(5) -0.0041(5)
C3 0.0214(6) 0.0212(7) 0.0302(7) -0.0019(6) 0.0076(5) 0.0000(5)
C4 0.0204(6) 0.0234(7) 0.0266(7) -0.0016(6) 0.0076(5) -0.0002(5)
C11 0.0230(6) 0.0209(7) 0.0212(6) 0.0017(6) 0.0068(5) -0.0048(5)
C12 0.0248(6) 0.0215(7) 0.0200(6) -0.0008(6) 0.0083(5) -0.0022(5)
C13 0.0232(6) 0.0282(7) 0.0221(6) 0.0003(6) 0.0057(5) -0.0059(5)
C14 0.0263(7) 0.0259(7) 0.0216(6) 0.0026(6) 0.0021(5) -0.0021(5)
C15 0.0328(7) 0.0258(8) 0.0229(7) -0.0020(6) 0.0072(6) 0.0011(5)
C16 0.0241(7) 0.0277(7) 0.0253(7) -0.0015(6) 0.0088(6) -0.0003(5)
C31 0.0246(7) 0.0210(7) 0.0258(7) -0.0050(6) 0.0109(5) 0.0023(5)
C32 0.0305(7) 0.0220(7) 0.0305(7) -0.0003(6) 0.0107(6) -0.0003(6)
C33 0.0322(8) 0.0298(8) 0.0337(8) 0.0000(7) 0.0065(6) 0.0075(6)
C34 0.0398(9) 0.0411(9) 0.0249(7) -0.0088(8) 0.0088(6) 0.0040(6)
C35 0.0467(9) 0.0353(9) 0.0288(8) -0.0082(8) 0.0197(7) -0.0066(6)
C36 0.0315(7) 0.0257(7) 0.0332(8) -0.0003(6) 0.0164(6) 0.0009(6)
C41 0.0211(6) 0.0239(7) 0.0232(6) -0.0011(6) 0.0092(5) 0.0023(5)
C42 0.0255(7) 0.0503(10) 0.0230(7) 0.0079(7) 0.0046(6) -0.0003(6)
C43 0.0326(8) 0.0615(11) 0.0219(7) 0.0024(8) 0.0050(6) -0.0098(7)
C44 0.0375(8) 0.0389(9) 0.0263(7) 0.0010(7) 0.0166(6) -0.0063(6)
C45 0.0270(7) 0.0340(8) 0.0290(7) 0.0057(6) 0.0102(6) 0.0022(6)
C46 0.0217(6) 0.0302(8) 0.0226(6) -0.0005(6) 0.0043(5) -0.0011(6)

loop_
_atom_type_symbol
_atom_type_description
_atom_type_scat_dispersion_real
_atom_type_scat_dispersion_imag
_atom_type_scat_source
C C 0.0033 0.0016 'International Tables Vol C Tables 4.2.6.8 and 6.1.1.4'
H H 0.0000 0.0000 'International Tables Vol C Tables 4.2.6.8 and 6.1.1.4'
N N 0.0061 0.0033 'International Tables Vol C Tables 4.2.6.8 and 6.1.1.4'
O O 0.0106 0.0060 'International Tables Vol C Tables 4.2.6.8 and 6.1.1.4'

loop_
_geom_angle_atom_site_label_1
_geom_angle_atom_site_label_2
_geom_angle_atom_site_label_3
_geom_angle_site_symmetry_1
_geom_angle_site_symmetry_3
_geom_angle
_geom_angle_publ_flag
C11 N1 N2 . . 118.64(11) ?
C11 N1 H1 . . 118.5 ?
N2 N1 H1 . . 122.5 ?
C2 N2 N1 . . 117.64(11) ?
O121 N12 O122 . . 122.07(12) ?
O121 N12 C12 . . 119.13(11) ?
O122 N12 C12 . . 118.80(11) ?
O141 N14 O142 . . 123.39(12) ?
O141 N14 C14 . . 118.74(13) ?
O142 N14 C14 . . 117.87(13) ?
N2 C2 C4 . . 115.01(12) ?
N2 C2 C3 . . 127.69(13) ?
C4 C2 C3 . . 117.19(11) ?
C2 C3 C31 . . 113.14(11) ?
C2 C3 H3A . . 109.0 ?
C31 C3 H3A . . 109.0 ?
C2 C3 H3B . . 109.0 ?
C31 C3 H3B . . 109.0 ?
H3A C3 H3B . . 107.8 ?
C2 C4 C41 . . 111.89(11) ?
C2 C4 H4A . . 109.2 ?
C41 C4 H4A . . 109.2 ?
C2 C4 H4B . . 109.2 ?
C41 C4 H4B . . 109.2 ?
H4A C4 H4B . . 107.9 ?
N1 C11 C16 . . 120.40(12) ?
N1 C11 C12 . . 122.68(12) ?
C16 C11 C12 . . 116.92(12) ?
C13 C12 C11 . . 121.72(13) ?
C13 C12 N12 . . 116.36(12) ?
C11 C12 N12 . . 121.92(11) ?
C14 C13 C12 . . 118.55(13) ?
C14 C13 H13 . . 120.7 ?
C12 C13 H13 . . 120.7 ?
C13 C14 C15 . . 121.84(12) ?
C13 C14 N14 . . 118.98(13) ?
C15 C14 N14 . . 119.16(13) ?
C16 C15 C14 . . 119.63(13) ?
C16 C15 H15 . . 120.2 ?
C14 C15 H15 . . 120.2 ?
C15 C16 C11 . . 121.32(13) ?
C15 C16 H16 . . 119.3 ?
C11 C16 H16 . . 119.3 ?
C32 C31 C36 . . 118.78(13) ?
C32 C31 C3 . . 120.76(12) ?
C36 C31 C3 . . 120.46(12) ?
C31 C32 C33 . . 120.88(14) ?
C31 C32 H32 . . 119.6 ?
C33 C32 H32 . . 119.6 ?
C34 C33 C32 . . 119.82(14) ?
C34 C33 H33 . . 120.1 ?
C32 C33 H33 . . 120.1 ?
C33 C34 C35 . . 119.86(14) ?
C33 C34 H34 . . 120.1 ?
C35 C34 H34 . . 120.1 ?
C34 C35 C36 . . 120.26(14) ?
C34 C35 H35 . . 119.9 ?
C36 C35 H35 . . 119.9 ?
C35 C36 C31 . . 120.39(14) ?
C35 C36 H36 . . 119.8 ?
C31 C36 H36 . . 119.8 ?
C46 C41 C42 . . 118.28(13) ?
C46 C41 C4 . . 121.75(11) ?
C42 C41 C4 . . 119.96(12) ?
C43 C42 C41 . . 120.87(13) ?
C43 C42 H42 . . 119.6 ?
C41 C42 H42 . . 119.6 ?
C44 C43 C42 . . 120.23(13) ?
C44 C43 H43 . . 119.9 ?
C42 C43 H43 . . 119.9 ?
C43 C44 C45 . . 119.72(14) ?
C43 C44 H44 . . 120.1 ?
C45 C44 H44 . . 120.1 ?
C44 C45 C46 . . 119.81(13) ?
C44 C45 H45 . . 120.1 ?
C46 C45 H45 . . 120.1 ?
C41 C46 C45 . . 121.07(12) ?
C41 C46 H46 . . 119.5 ?
C45 C46 H46 . . 119.5 ?

loop_
_geom_bond_atom_site_label_1
_geom_bond_atom_site_label_2
_geom_bond_site_symmetry_2
_geom_bond_distance
_geom_bond_publ_flag
O121 N12 . 1.2281(15) ?
O122 N12 . 1.2409(15) ?
O141 N14 . 1.2261(16) ?
O142 N14 . 1.2305(17) ?
N1 C11 . 1.3528(17) ?
N1 N2 . 1.3847(15) ?
N1 H1 . 0.9123 ?
N2 C2 . 1.2854(17) ?
N12 C12 . 1.4525(18) ?
N14 C14 . 1.4615(17) ?
C2 C4 . 1.5036(19) ?
C2 C3 . 1.5093(19) ?
C3 C31 . 1.5180(18) ?
C3 H3A . 0.9900 ?
C3 H3B . 0.9900 ?
C4 C41 . 1.5140(19) ?
C4 H4A . 0.9900 ?
C4 H4B . 0.9900 ?
C11 C16 . 1.420(2) ?
C11 C12 . 1.4218(18) ?
C12 C13 . 1.3917(18) ?
C13 C14 . 1.374(2) ?
C13 H13 . 0.9500 ?
C14 C15 . 1.397(2) ?
C15 C16 . 1.3672(19) ?
C15 H15 . 0.9500 ?
C16 H16 . 0.9500 ?
C31 C32 . 1.387(2) ?
C31 C36 . 1.390(2) ?
C32 C33 . 1.3911(19) ?
C32 H32 . 0.9500 ?
C33 C34 . 1.379(2) ?
C33 H33 . 0.9500 ?
C34 C35 . 1.385(2) ?
C34 H34 . 0.9500 ?
C35 C36 . 1.388(2) ?
C35 H35 . 0.9500 ?
C36 H36 . 0.9500 ?
C41 C46 . 1.3835(18) ?
C41 C42 . 1.3939(18) ?
C42 C43 . 1.380(2) ?
C42 H42 . 0.9500 ?
C43 C44 . 1.379(2) ?
C43 H43 . 0.9500 ?
C44 C45 . 1.3843(19) ?
C44 H44 . 0.9500 ?
C45 C46 . 1.388(2) ?
C45 H45 . 0.9500 ?
C46 H46 . 0.9500 ?

loop_
_geom_hbond_atom_site_label_D
_geom_hbond_atom_site_label_H
_geom_hbond_atom_site_label_A
_geom_hbond_site_symmetry_A
_geom_hbond_distance_DH
_geom_hbond_distance_HA
_geom_hbond_distance_DA
_geom_hbond_angle_DHA
_geom_hbond_publ_flag
N1 H1 O122 . 0.91 1.92 2.5976(15) 129 y
C15 H15 O142 3_686 0.95 2.44 3.314(2) 153 y
C3 H3A N2 1_545 0.99 2.53 3.3811(18) 144 y
C3 H3B O121 2_646 0.99 2.55 3.3138(18) 134 y
C4 H4B Cg41 1_565 0.99 2.79 3.7438(16) 163 y
C45 H45 Cg31 2_746 0.95 2.92 3.7424(18) 145 y

loop_
_geom_torsion_atom_site_label_1
_geom_torsion_atom_site_label_2
_geom_torsion_atom_site_label_3
_geom_torsion_atom_site_label_4
_geom_torsion_site_symmetry_1
_geom_torsion_site_symmetry_2
_geom_torsion_site_symmetry_3
_geom_torsion_site_symmetry_4
_geom_torsion
_geom_torsion_publ_flag
C11 N1 N2 C2 . . . . -174.48(12) ?
N1 N2 C2 C4 . . . . 177.96(11) ?
N1 N2 C2 C3 . . . . 1.8(2) ?
N2 C2 C3 C31 . . . . -124.82(14) ?
C4 C2 C3 C31 . . . . 59.11(16) ?
N2 C2 C4 C41 . . . . -108.55(13) ?
C3 C2 C4 C41 . . . . 68.02(15) ?
N2 N1 C11 C16 . . . . 1.50(18) ?
N2 N1 C11 C12 . . . . -178.97(11) ?
N1 C11 C12 C13 . . . . 179.34(12) ?
C16 C11 C12 C13 . . . . -1.12(19) ?
N1 C11 C12 N12 . . . . -0.91(19) ?
C16 C11 C12 N12 . . . . 178.63(12) ?
O121 N12 C12 C13 . . . . -3.20(18) ?
O122 N12 C12 C13 . . . . 176.22(12) ?
O121 N12 C12 C11 . . . . 177.04(12) ?
O122 N12 C12 C11 . . . . -3.54(18) ?
C11 C12 C13 C14 . . . . 0.8(2) ?
N12 C12 C13 C14 . . . . -178.94(11) ?
C12 C13 C14 C15 . . . . -0.1(2) ?
C12 C13 C14 N14 . . . . -178.95(12) ?
O141 N14 C14 C13 . . . . 4.8(2) ?
O142 N14 C14 C13 . . . . -176.13(13) ?
O141 N14 C14 C15 . . . . -174.14(13) ?
O142 N14 C14 C15 . . . . 4.95(19) ?
C13 C14 C15 C16 . . . . -0.3(2) ?
N14 C14 C15 C16 . . . . 178.54(12) ?
C14 C15 C16 C11 . . . . 0.0(2) ?
N1 C11 C16 C15 . . . . -179.75(13) ?
C12 C11 C16 C15 . . . . 0.70(19) ?
C2 C3 C31 C32 . . . . -115.42(15) ?
C2 C3 C31 C36 . . . . 65.49(17) ?
C36 C31 C32 C33 . . . . 0.8(2) ?
C3 C31 C32 C33 . . . . -178.27(13) ?
C31 C32 C33 C34 . . . . -0.1(2) ?
C32 C33 C34 C35 . . . . -0.8(2) ?
C33 C34 C35 C36 . . . . 0.9(2) ?
C34 C35 C36 C31 . . . . -0.1(2) ?
C32 C31 C36 C35 . . . . -0.7(2) ?
C3 C31 C36 C35 . . . . 178.37(13) ?
C2 C4 C41 C46 . . . . -129.80(14) ?
C2 C4 C41 C42 . . . . 50.75(18) ?
C46 C41 C42 C43 . . . . 1.0(2) ?
C4 C41 C42 C43 . . . . -179.56(15) ?
C41 C42 C43 C44 . . . . -0.4(3) ?
C42 C43 C44 C45 . . . . -0.6(3) ?
C43 C44 C45 C46 . . . . 1.1(2) ?
C42 C41 C46 C45 . . . . -0.5(2) ?
C4 C41 C46 C45 . . . . -179.95(13) ?
C44 C45 C46 C41 . . . . -0.5(2) ?

loop_
_cod_related_entry_id
_cod_related_entry_database
_cod_related_entry_code
1 ChemSpider 277712
